data_2211514
loop_
_publ_author_name
'Zhang, Shi-Guo'
'Li, Wei-Nan'
'Shi, Jing-Min'

_publ_section_title
;
 Poly[(\m-4-methoxypyridine
 <i>N</i>-oxide)bis(\m~1,3~-thiocyanato)cobalt(II)]: a two-dimensional
 coordination polymer
;
_journal_coeditor_code LH2242
_journal_issue 12
_journal_name_full 'Acta Crystallographica Section E'
_journal_page_first m3398
_journal_page_last m3400
_journal_paper_doi 10.1107/S160053680604880X
_journal_volume 62
_journal_year 2006
_chemical_formula_iupac '[Co (N C S)2 (C6 H7 N O2)]'
_chemical_formula_moiety 'C8 H7 Co N3 O2 S2'
_chemical_formula_sum 'C8 H7 Co N3 O2 S2'
_chemical_formula_weight 300.24
_chemical_name_systematic
;
Poly[(\m-4-methoxypyridine N-oxide)bis(\m~1,3~-thiocyanato)cobalt(II)]
;
_space_group_IT_number 2
_symmetry_cell_setting triclinic
_symmetry_space_group_name_Hall '-P 1'
_symmetry_space_group_name_H-M 'P -1'
_atom_sites_solution_hydrogens geom
_atom_sites_solution_primary direct
_atom_sites_solution_secondary difmap
_audit_creation_method SHELXL-97
_cell_angle_alpha 75.319(5)
_cell_angle_beta 74.170(4)
_cell_angle_gamma 72.364(5)
_cell_formula_units_Z 2
_cell_length_a 7.884(3)
_cell_length_b 8.213(3)
_cell_length_c 9.860(3)
_cell_measurement_reflns_used 651
_cell_measurement_temperature 298(2)
_cell_measurement_theta_max 22.249
_cell_measurement_theta_min 2.7745
_cell_volume 575.1(4)
_computing_cell_refinement 'SAINT (Bruker, 1997)'
_computing_data_collection 'SMART (Bruker, 1997)'
_computing_data_reduction SAINT
_computing_molecular_graphics SHELXTL
_computing_publication_material SHELXTL
_computing_structure_refinement SHELXTL
_computing_structure_solution 'SHELXTL  (Bruker, 2001)'
_diffrn_ambient_temperature 298(2)
_diffrn_measured_fraction_theta_full 0.983
_diffrn_measured_fraction_theta_max 0.983
_diffrn_measurement_device_type 'Bruker SMART APEX CCD'
_diffrn_measurement_method '\f and \w'
_diffrn_radiation_monochromator graphite
_diffrn_radiation_source 'fine-focus sealed tube'
_diffrn_radiation_type MoK\a
_diffrn_radiation_wavelength 0.71073
_diffrn_reflns_av_R_equivalents 0.0229
_diffrn_reflns_av_sigmaI/netI 0.0634
_diffrn_reflns_limit_h_max 8
_diffrn_reflns_limit_h_min -9
_diffrn_reflns_limit_k_max 9
_diffrn_reflns_limit_k_min -8
_diffrn_reflns_limit_l_max 11
_diffrn_reflns_limit_l_min -11
_diffrn_reflns_number 2995
_diffrn_reflns_theta_full 25.50
_diffrn_reflns_theta_max 25.50
_diffrn_reflns_theta_min 2.19
_exptl_absorpt_coefficient_mu 1.841
_exptl_absorpt_correction_T_max 0.8819
_exptl_absorpt_correction_T_min 0.7572
_exptl_absorpt_correction_type multi-scan
_exptl_absorpt_process_details '(SADABS; Sheldrick, 1996)'
_exptl_crystal_colour blue--purple
_exptl_crystal_density_diffrn 1.734
_exptl_crystal_density_method 'not measured'
_exptl_crystal_description prism
_exptl_crystal_F_000 302
_exptl_crystal_size_max 0.16
_exptl_crystal_size_mid 0.09
_exptl_crystal_size_min 0.07
_refine_diff_density_max 0.545
_refine_diff_density_min -0.554
_refine_ls_extinction_method none
_refine_ls_goodness_of_fit_ref 1.059
_refine_ls_hydrogen_treatment constr
_refine_ls_matrix_type full
_refine_ls_number_parameters 146
_refine_ls_number_reflns 2113
_refine_ls_number_restraints 0
_refine_ls_restrained_S_all 1.059
_refine_ls_R_factor_all 0.0666
_refine_ls_R_factor_gt 0.0515
_refine_ls_shift/su_max 0.000
_refine_ls_shift/su_mean 0.000
_refine_ls_structure_factor_coef Fsqd
_refine_ls_weighting_details 'calc w=1/[\s^2^(Fo^2^)+(0.0621P)^2^] where P=(Fo^2^+2Fc^2^)/3'
_refine_ls_weighting_scheme calc
_refine_ls_wR_factor_gt 0.1210
_refine_ls_wR_factor_ref 0.1276
_reflns_number_gt 1697
_reflns_number_total 2113
_reflns_threshold_expression I>2\s(I)
_cod_data_source_file lh2242.cif
_cod_data_source_block I
_cod_depositor_comments
;
The following automatic conversions were performed:
'_symmetry_cell_setting' value 'Triclinic' changed to 'triclinic'
according to '/home/saulius/struct/CIF-dictionaries/cif_core.dic'
dictionary named 'cif_core.dic' version 2.4.1 from
2010-06-29.

'_geom_bond_publ_flag' value 'Y' changed to 'y' according to
'/home/saulius/struct/CIF-dictionaries/cif_core.dic' dictionary named
'cif_core.dic' version 2.4.1 from 2010-06-29 (6 times).

Automatic conversion script
Id: cif_fix_enum 1527 2010-12-29 10:47:43Z saulius 

The following automatic conversions were performed:

'_symmetry_cell_setting' value 'Triclinic' changed to 'triclinic'
according to /home/saulius/struct/CIF-dictionaries/cif_core.dic
dictionary named 'cif_core.dic' version 2.4.1 from
2010-06-29.

'_geom_bond_publ_flag' value 'Y' changed to 'y'
according to /home/saulius/struct/CIF-dictionaries/cif_core.dic
dictionary named 'cif_core.dic' version 2.4.1 from 2010-06-29 (6
times).

Automatic conversion script
Id: cif_fix_values 1715 2011-07-08 13:25:40Z adriana 
;
_cod_database_code 2211514
_cod_database_fobs_code 2211514

loop_
_symmetry_equiv_pos_as_xyz
'x, y, z'
'-x, -y, -z'

loop_
_atom_site_type_symbol
_atom_site_label
_atom_site_fract_x
_atom_site_fract_y
_atom_site_fract_z
_atom_site_U_iso_or_equiv
_atom_site_adp_type
_atom_site_calc_flag
_atom_site_refinement_flags
_atom_site_occupancy
N N3 0.6463(5) -0.1293(5) 0.3910(4) 0.0398(10) Uani d . 1
N N1 -0.1358(5) 0.4998(5) 0.3988(4) 0.0363(9) Uani d . 1
Co Co1 0.37793(8) 0.36529(7) 0.48980(6) 0.0298(2) Uani d . 1
S S1 0.67664(16) 0.21363(15) 0.32289(13) 0.0365(3) Uani d . 1
S S2 0.23291(16) 0.36279(19) 0.29089(14) 0.0444(4) Uani d . 1
O O2 0.4674(4) 0.5882(4) 0.3839(3) 0.0318(7) Uani d . 1
N N2 0.3948(5) 0.7100(5) 0.2812(4) 0.0296(8) Uani d . 1
C C1 0.6588(6) 0.0123(6) 0.3612(4) 0.0311(10) Uani d . 1
C C5 0.2548(7) 0.9589(6) 0.0714(5) 0.0392(12) Uani d . 1
C C2 0.0156(6) 0.4437(6) 0.3540(5) 0.0314(10) Uani d . 1
O O1 0.2005(5) 1.0766(5) -0.0407(4) 0.0577(11) Uani d . 1
C C7 0.2495(6) 0.8384(6) 0.3164(5) 0.0381(12) Uani d . 1
H H4 0.1966 0.8420 0.4126 0.046 Uiso calc R 1
C C6 0.1778(6) 0.9643(6) 0.2126(5) 0.0379(11) Uani d . 1
H H3 0.0768 1.0536 0.2380 0.045 Uiso calc R 1
C C4 0.4035(7) 0.8224(7) 0.0377(5) 0.0496(14) Uani d . 1
H H2 0.4571 0.8154 -0.0578 0.060 Uiso calc R 1
C C3 0.4708(7) 0.6994(6) 0.1434(5) 0.0408(12) Uani d . 1
H H1 0.5698 0.6074 0.1203 0.049 Uiso calc R 1
C C8 0.0621(8) 1.2297(7) -0.0124(6) 0.0596(16) Uani d . 1
H H5A -0.0490 1.1986 0.0402 0.089 Uiso calc R 1
H H7B 0.0426 1.3057 -0.1015 0.089 Uiso calc R 1
H H6C 0.0994 1.2881 0.0431 0.089 Uiso calc R 1

loop_
_atom_site_aniso_label
_atom_site_aniso_U_11
_atom_site_aniso_U_22
_atom_site_aniso_U_33
_atom_site_aniso_U_12
_atom_site_aniso_U_13
_atom_site_aniso_U_23
N3 0.042(2) 0.031(2) 0.043(2) -0.0088(19) -0.0023(19) -0.0094(19)
N1 0.031(2) 0.036(2) 0.043(2) -0.0037(18) -0.0113(19) -0.0123(19)
Co1 0.0269(4) 0.0270(4) 0.0360(4) -0.0051(3) -0.0092(3) -0.0062(3)
S1 0.0357(7) 0.0291(7) 0.0417(7) -0.0087(5) -0.0025(5) -0.0070(5)
S2 0.0297(7) 0.0598(9) 0.0487(8) -0.0043(6) -0.0086(6) -0.0268(7)
O2 0.0369(18) 0.0248(16) 0.0362(17) -0.0072(14) -0.0187(14) 0.0010(14)
N2 0.031(2) 0.026(2) 0.033(2) -0.0050(16) -0.0131(17) -0.0030(17)
C1 0.025(2) 0.038(3) 0.027(2) -0.005(2) -0.0001(19) -0.010(2)
C5 0.044(3) 0.042(3) 0.033(3) -0.013(2) -0.017(2) 0.002(2)
C2 0.033(3) 0.033(3) 0.033(3) -0.010(2) -0.013(2) -0.007(2)
O1 0.065(3) 0.065(3) 0.033(2) -0.006(2) -0.0191(19) 0.0068(19)
C7 0.042(3) 0.034(3) 0.032(3) -0.001(2) -0.008(2) -0.006(2)
C6 0.036(3) 0.035(3) 0.037(3) 0.001(2) -0.010(2) -0.007(2)
C4 0.057(4) 0.051(3) 0.034(3) -0.007(3) -0.005(3) -0.008(3)
C3 0.039(3) 0.037(3) 0.042(3) -0.004(2) -0.006(2) -0.011(2)
C8 0.065(4) 0.048(4) 0.059(4) -0.004(3) -0.033(3) 0.009(3)

loop_
_atom_type_symbol
_atom_type_description
_atom_type_scat_dispersion_real
_atom_type_scat_dispersion_imag
_atom_type_scat_source
C C 0.0033 0.0016 'International Tables Vol C Tables 4.2.6.8 and 6.1.1.4'
H H 0.0000 0.0000 'International Tables Vol C Tables 4.2.6.8 and 6.1.1.4'
N N 0.0061 0.0033 'International Tables Vol C Tables 4.2.6.8 and 6.1.1.4'
O O 0.0106 0.0060 'International Tables Vol C Tables 4.2.6.8 and 6.1.1.4'
S S 0.1246 0.1234 'International Tables Vol C Tables 4.2.6.8 and 6.1.1.4'
Co Co 0.3494 0.9721 'International Tables Vol C Tables 4.2.6.8 and 6.1.1.4'

loop_
_geom_angle_atom_site_label_1
_geom_angle_atom_site_label_2
_geom_angle_atom_site_label_3
_geom_angle_site_symmetry_1
_geom_angle_site_symmetry_3
_geom_angle
_geom_angle_publ_flag
C1 N3 Co1 . 2_656 160.4(4) ?
C2 N1 Co1 . 2_566 163.5(4) ?
N3 Co1 N1 2_656 2_566 94.29(16) y
N3 Co1 O2 2_656 . 165.05(14) y
N1 Co1 O2 2_566 . 94.19(14) y
N3 Co1 O2 2_656 2_666 95.56(14) y
N1 Co1 O2 2_566 2_666 92.28(14) y
O2 Co1 O2 . 2_666 71.81(13) y
N3 Co1 S2 2_656 . 97.62(12) y
N1 Co1 S2 2_566 . 92.67(11) y
O2 Co1 S2 . . 94.25(9) y
O2 Co1 S2 2_666 . 165.52(9) y
N3 Co1 S1 2_656 . 90.03(12) y
N1 Co1 S1 2_566 . 174.00(11) y
O2 Co1 S1 . . 82.50(9) y
O2 Co1 S1 2_666 . 91.44(9) y
S2 Co1 S1 . . 82.61(5) y
C1 S1 Co1 . . 101.42(16) ?
C2 S2 Co1 . . 102.41(16) ?
N2 O2 Co1 . . 125.1(2) ?
N2 O2 Co1 . 2_666 123.7(2) ?
Co1 O2 Co1 . 2_666 108.19(13) ?
C7 N2 C3 . . 120.9(4) ?
C7 N2 O2 . . 120.4(4) ?
C3 N2 O2 . . 118.8(4) ?
N3 C1 S1 . . 178.7(4) ?
O1 C5 C6 . . 125.7(5) ?
O1 C5 C4 . . 115.8(5) ?
C6 C5 C4 . . 118.5(5) ?
N1 C2 S2 . . 179.6(5) ?
C5 O1 C8 . . 118.2(4) ?
N2 C7 C6 . . 120.6(4) ?
N2 C7 H4 . . 119.7 ?
C6 C7 H4 . . 119.7 ?
C7 C6 C5 . . 119.8(5) ?
C7 C6 H3 . . 120.1 ?
C5 C6 H3 . . 120.1 ?
C3 C4 C5 . . 120.2(5) ?
C3 C4 H2 . . 119.9 ?
C5 C4 H2 . . 119.9 ?
N2 C3 C4 . . 120.1(5) ?
N2 C3 H1 . . 120.0 ?
C4 C3 H1 . . 120.0 ?
O1 C8 H5A . . 109.5 ?
O1 C8 H7B . . 109.5 ?
H5A C8 H7B . . 109.5 ?
O1 C8 H6C . . 109.5 ?
H5A C8 H6C . . 109.5 ?
H7B C8 H6C . . 109.5 ?

loop_
_geom_bond_atom_site_label_1
_geom_bond_atom_site_label_2
_geom_bond_site_symmetry_2
_geom_bond_distance
_geom_bond_publ_flag
N3 C1 . 1.153(6) ?
N3 Co1 2_656 2.030(4) ?
N1 C2 . 1.146(6) ?
Co1 N3 2_656 2.030(4) y
Co1 N1 2_566 2.066(4) y
Co1 O2 . 2.086(3) y
Co1 O2 2_666 2.129(3) y
Co1 S2 . 2.5323(15) y
Co1 S1 . 2.6369(14) y
S1 C1 . 1.641(5) ?
S2 C2 . 1.644(5) ?
O2 N2 . 1.346(4) ?
O2 Co1 2_666 2.129(3) ?
N2 C7 . 1.335(5) ?
N2 C3 . 1.340(6) ?
C5 O1 . 1.344(5) ?
C5 C6 . 1.365(6) ?
C5 C4 . 1.386(7) ?
O1 C8 . 1.425(7) ?
C7 C6 . 1.364(6) ?
C7 H4 . 0.9300 ?
C6 H3 . 0.9300 ?
C4 C3 . 1.353(6) ?
C4 H2 . 0.9300 ?
C3 H1 . 0.9300 ?
C8 H5A . 0.9600 ?
C8 H7B . 0.9600 ?
C8 H6C . 0.9600 ?

loop_
_geom_torsion_atom_site_label_1
_geom_torsion_atom_site_label_2
_geom_torsion_atom_site_label_3
_geom_torsion_atom_site_label_4
_geom_torsion_site_symmetry_1
_geom_torsion_site_symmetry_4
_geom_torsion
N3 Co1 S1 C1 2_656 . 17.64(19)
O2 Co1 S1 C1 . . -175.35(18)
O2 Co1 S1 C1 2_666 . 113.20(18)
S2 Co1 S1 C1 . . -80.05(16)
N3 Co1 S2 C2 2_656 . 87.4(2)
N1 Co1 S2 C2 2_566 . -7.25(19)
O2 Co1 S2 C2 . . -101.66(19)
O2 Co1 S2 C2 2_666 . -117.1(4)
S1 Co1 S2 C2 . . 176.48(17)
N3 Co1 O2 N2 2_656 . 165.8(5)
N1 Co1 O2 N2 2_566 . -69.8(3)
O2 Co1 O2 N2 2_666 . -160.8(4)
S2 Co1 O2 N2 . . 23.2(3)
S1 Co1 O2 N2 . . 105.2(3)
N3 Co1 O2 Co1 2_656 2_666 -33.4(6)
N1 Co1 O2 Co1 2_566 2_666 91.03(16)
O2 Co1 O2 Co1 2_666 2_666 0.0
S2 Co1 O2 Co1 . 2_666 -175.97(11)
S1 Co1 O2 Co1 . 2_666 -94.01(12)
Co1 O2 N2 C7 . . 84.6(4)
Co1 O2 N2 C7 2_666 . -73.4(4)
Co1 O2 N2 C3 . . -95.2(4)
Co1 O2 N2 C3 2_666 . 106.9(4)
C6 C5 O1 C8 . . 6.4(7)
C4 C5 O1 C8 . . -172.9(5)
C3 N2 C7 C6 . . -1.7(7)
O2 N2 C7 C6 . . 178.5(4)
N2 C7 C6 C5 . . 0.2(7)
O1 C5 C6 C7 . . -178.3(5)
C4 C5 C6 C7 . . 1.0(7)
O1 C5 C4 C3 . . 178.5(5)
C6 C5 C4 C3 . . -0.8(8)
C7 N2 C3 C4 . . 1.9(7)
O2 N2 C3 C4 . . -178.4(4)
C5 C4 C3 N2 . . -0.6(8)
